data_4336123
loop_
_publ_author_name
'Girijesh Kumar'
'Rajeev Gupta'

_publ_section_title
;
 Three-Dimensional {Co3+-Zn2+} and {Co3+-Cd2+} Networks Originated from
 Carboxylate-rich Building Blocks: Syntheses, Structures, and
 Heterogeneous Catalysis
;
_journal_name_full 'Inorganic Chemistry'
_journal_page_first 10773
_journal_page_last 10787
_journal_paper_doi 10.1021/ic400536e
_journal_volume 52
_journal_year 2013
_chemical_formula_moiety 'C42 H26 Co N6 O19 Zn3,0.09(O2), 9.83(O), H2 O'
_chemical_formula_sum 'C42 H28 Co N6 O30 Zn3'
_chemical_formula_weight 1351.74
_chemical_name_systematic
;
 ?
;
_space_group_IT_number 2
_symmetry_cell_setting triclinic
_symmetry_space_group_name_Hall '-P 1'
_symmetry_space_group_name_H-M 'P -1'
_atom_sites_solution_hydrogens geom
_atom_sites_solution_primary direct
_atom_sites_solution_secondary difmap
_audit_creation_method SHELXL-97
_cell_angle_alpha 73.758(5)
_cell_angle_beta 89.749(5)
_cell_angle_gamma 79.948(5)
_cell_formula_units_Z 2
_cell_length_a 11.361(5)
_cell_length_b 15.862(5)
_cell_length_c 16.279(5)
_cell_measurement_reflns_used 9634
_cell_measurement_temperature 298(2)
_cell_volume 2770.2(17)
_computing_cell_refinement 'Bruker SAINT'
_computing_data_collection 'Bruker APEX2'
_computing_data_reduction 'Bruker SAINT'
_computing_molecular_graphics 'Bruker SHELXTL'
_computing_publication_material 'Bruker SHELXTL'
_computing_structure_refinement 'SHELXS-97 (Sheldrick, 2008)'
_computing_structure_solution 'SHELXS-97 (Sheldrick, 2008)'
_diffrn_ambient_temperature 298(2)
_diffrn_measured_fraction_theta_full 0.987
_diffrn_measured_fraction_theta_max 0.987
_diffrn_measurement_device_type 'Bruker APEX-II CCD'
_diffrn_measurement_method '\f and \w scans'
_diffrn_radiation_monochromator graphite
_diffrn_radiation_source 'fine-focus sealed tube'
_diffrn_radiation_type MoK\a
_diffrn_radiation_wavelength 0.71073
_diffrn_reflns_av_R_equivalents 0.0393
_diffrn_reflns_av_sigmaI/netI 0.0457
_diffrn_reflns_limit_h_max 13
_diffrn_reflns_limit_h_min -13
_diffrn_reflns_limit_k_max 18
_diffrn_reflns_limit_k_min -18
_diffrn_reflns_limit_l_max 19
_diffrn_reflns_limit_l_min -19
_diffrn_reflns_number 34797
_diffrn_reflns_theta_full 25.00
_diffrn_reflns_theta_max 25.00
_diffrn_reflns_theta_min 2.07
_exptl_absorpt_coefficient_mu 1.674
_exptl_absorpt_correction_type none
_exptl_crystal_colour green
_exptl_crystal_density_diffrn 1.621
_exptl_crystal_description block
_exptl_crystal_F_000 1358
_exptl_crystal_size_max 0.30
_exptl_crystal_size_mid 0.18
_exptl_crystal_size_min 0.12
_refine_diff_density_max 1.285
_refine_diff_density_min -0.794
_refine_diff_density_rms 0.106
_refine_ls_extinction_method none
_refine_ls_goodness_of_fit_ref 1.056
_refine_ls_hydrogen_treatment mixed
_refine_ls_matrix_type full
_refine_ls_number_parameters 789
_refine_ls_number_reflns 9642
_refine_ls_number_restraints 17
_refine_ls_restrained_S_all 1.055
_refine_ls_R_factor_all 0.0772
_refine_ls_R_factor_gt 0.0530
_refine_ls_shift/su_max 0.000
_refine_ls_shift/su_mean 0.000
_refine_ls_structure_factor_coef Fsqd
_refine_ls_weighting_details 'calc w=1/[\s^2^(Fo^2^)+(0.1129P)^2^+0.0000P] where P=(Fo^2^+2Fc^2^)/3'
_refine_ls_weighting_scheme calc
_refine_ls_wR_factor_gt 0.1540
_refine_ls_wR_factor_ref 0.1715
_reflns_number_gt 6964
_reflns_number_total 9642
_reflns_threshold_expression >2sigma(I)
_cod_data_source_file ic400536e_si_002_2.cif
_cod_data_source_block 4
_cod_database_code 4336123

loop_
_symmetry_equiv_pos_as_xyz
'x, y, z'
'-x, -y, -z'

loop_
_atom_site_label
_atom_site_type_symbol
_atom_site_fract_x
_atom_site_fract_y
_atom_site_fract_z
_atom_site_U_iso_or_equiv
_atom_site_adp_type
_atom_site_occupancy
_atom_site_symmetry_multiplicity
_atom_site_calc_flag
_atom_site_refinement_flags
_atom_site_disorder_assembly
_atom_site_disorder_group
C1 C 0.1154(5) 0.2292(4) 0.1229(3) 0.0437(12) Uani 1 1 d . . .
C2 C 0.0583(4) 0.2018(3) 0.0541(3) 0.0392(11) Uani 1 1 d . . .
C3 C -0.0070(5) 0.1338(3) 0.0746(3) 0.0484(13) Uani 1 1 d . . .
H3 H -0.0197 0.1065 0.1316 0.058 Uiso 1 1 calc R . .
C4 C -0.0538(5) 0.1065(4) 0.0099(3) 0.0498(13) Uani 1 1 d . . .
H4 H -0.0983 0.0609 0.0235 0.060 Uiso 1 1 calc R . .
C5 C -0.0345(4) 0.1468(3) -0.0750(3) 0.0408(11) Uani 1 1 d . . .
H5 H -0.0646 0.1271 -0.1179 0.049 Uiso 1 1 calc R . .
C6 C 0.0285(4) 0.2154(3) -0.0963(3) 0.0297(9) Uani 1 1 d . . .
C7 C 0.0732(4) 0.2441(3) -0.0313(3) 0.0340(10) Uani 1 1 d . . .
H7 H 0.1134 0.2922 -0.0452 0.041 Uiso 1 1 calc R . .
C8 C -0.0321(4) 0.2998(3) -0.2407(3) 0.0316(10) Uani 1 1 d . . .
C9 C 0.0128(4) 0.3279(3) -0.3291(3) 0.0341(10) Uani 1 1 d . . .
C10 C -0.0519(5) 0.3723(4) -0.4045(3) 0.0526(14) Uani 1 1 d . . .
H10 H -0.1345 0.3893 -0.4051 0.063 Uiso 1 1 calc R . .
C11 C 0.0080(5) 0.3912(4) -0.4789(4) 0.0625(16) Uani 1 1 d . . .
H11 H -0.0348 0.4210 -0.5304 0.075 Uiso 1 1 calc R . .
C12 C 0.1308(5) 0.3667(4) -0.4785(3) 0.0510(14) Uani 1 1 d . . .
H12 H 0.1713 0.3793 -0.5290 0.061 Uiso 1 1 calc R . .
C13 C 0.1919(4) 0.3229(3) -0.4005(3) 0.0334(10) Uani 1 1 d . . .
C14 C 0.3226(4) 0.2863(3) -0.3841(3) 0.0354(10) Uani 1 1 d . . .
C15 C 0.4666(4) 0.1887(3) -0.2774(3) 0.0312(10) Uani 1 1 d . . .
C16 C 0.5515(4) 0.2248(3) -0.2455(4) 0.0461(13) Uani 1 1 d . . .
H16 H 0.5330 0.2824 -0.2401 0.055 Uiso 1 1 calc R . .
C17 C 0.6656(5) 0.1743(4) -0.2211(4) 0.0601(16) Uani 1 1 d . . .
H17 H 0.7240 0.1987 -0.2006 0.072 Uiso 1 1 calc R . .
C18 C 0.6920(4) 0.0875(3) -0.2276(4) 0.0476(13) Uani 1 1 d . . .
H18 H 0.7682 0.0540 -0.2113 0.057 Uiso 1 1 calc R . .
C19 C 0.6070(4) 0.0510(3) -0.2575(3) 0.0331(10) Uani 1 1 d . . .
C20 C 0.4921(4) 0.1024(3) -0.2817(3) 0.0348(10) Uani 1 1 d . . .
H20 H 0.4330 0.0776 -0.3007 0.042 Uiso 1 1 calc R . .
C22 C 0.1457(5) 0.1360(3) -0.5389(3) 0.0397(11) Uani 1 1 d . . .
C23 C 0.1046(4) 0.1090(3) -0.4491(3) 0.0336(10) Uani 1 1 d . . .
C24 C 0.0018(5) 0.0740(4) -0.4306(3) 0.0487(13) Uani 1 1 d . . .
H23 H -0.0435 0.0663 -0.4745 0.058 Uiso 1 1 calc R . .
C25 C -0.0352(5) 0.0501(4) -0.3472(4) 0.0541(15) Uani 1 1 d . . .
H24 H -0.1033 0.0247 -0.3350 0.065 Uiso 1 1 calc R . .
C26 C 0.0303(5) 0.0643(3) -0.2820(3) 0.0439(12) Uani 1 1 d . . .
H25 H 0.0047 0.0498 -0.2263 0.053 Uiso 1 1 calc R . .
C27 C 0.1341(4) 0.1003(3) -0.2998(3) 0.0296(9) Uani 1 1 d . . .
C30 C 0.2978(4) 0.0819(3) -0.0993(3) 0.0342(10) Uani 1 1 d . . .
C31 C 0.3450(4) 0.0345(3) -0.0180(3) 0.0438(12) Uani 1 1 d . . .
H30 H 0.3461 -0.0266 0.0018 0.053 Uiso 1 1 calc R . .
C32 C 0.3902(5) 0.0777(4) 0.0334(3) 0.0550(15) Uani 1 1 d . . .
H31 H 0.4216 0.0455 0.0880 0.066 Uiso 1 1 calc R . .
C33 C 0.3898(4) 0.1670(4) 0.0057(3) 0.0459(13) Uani 1 1 d . . .
H32 H 0.4211 0.1960 0.0406 0.055 Uiso 1 1 calc R . .
C34 C 0.3413(4) 0.2142(3) -0.0763(3) 0.0362(11) Uani 1 1 d . . .
C35 C 0.3218(4) 0.3121(3) -0.1181(3) 0.0376(11) Uani 1 1 d . . .
C36 C 0.2243(4) 0.4262(3) -0.2379(3) 0.0339(10) Uani 1 1 d . . .
C37 C 0.2954(5) 0.4675(3) -0.2999(4) 0.0487(13) Uani 1 1 d . . .
H36 H 0.3685 0.4362 -0.3101 0.058 Uiso 1 1 calc R . .
C38 C 0.2581(5) 0.5552(4) -0.3465(4) 0.0577(15) Uani 1 1 d . . .
H37 H 0.3068 0.5831 -0.3875 0.069 Uiso 1 1 calc R . .
C39 C 0.1500(5) 0.6016(3) -0.3329(4) 0.0501(13) Uani 1 1 d . . .
H38 H 0.1261 0.6609 -0.3647 0.060 Uiso 1 1 calc R . .
C40 C 0.0766(4) 0.5619(3) -0.2731(3) 0.0415(12) Uani 1 1 d . . .
C41 C 0.1140(4) 0.4735(3) -0.2245(3) 0.0364(11) Uani 1 1 d . . .
H40 H 0.0653 0.4461 -0.1831 0.044 Uiso 1 1 calc R . .
C21 C 0.3695(4) 0.0431(3) 0.2645(3) 0.0383(11) Uani 1 1 d . . .
C42 C 0.0426(5) 0.3874(3) 0.2584(3) 0.0462(13) Uani 1 1 d . . .
N4 N 0.1980(3) 0.1177(2) -0.2338(2) 0.0307(8) Uani 1 1 d . . .
N5 N 0.2963(3) 0.1710(2) -0.1257(2) 0.0302(8) Uani 1 1 d . . .
N6 N 0.2584(3) 0.3347(2) -0.1914(2) 0.0312(8) Uani 1 1 d . . .
N3 N 0.3484(3) 0.2395(2) -0.3029(2) 0.0307(8) Uani 1 1 d . . .
N2 N 0.1317(3) 0.3038(2) -0.3297(2) 0.0286(8) Uani 1 1 d . . .
N1 N 0.0550(3) 0.2538(2) -0.1832(2) 0.0294(8) Uani 1 1 d . . .
O3 O 0.2459(3) -0.0305(2) -0.1552(2) 0.0487(9) Uani 1 1 d . . .
O4 O 0.3609(3) 0.3633(3) -0.0827(2) 0.0564(10) Uani 1 1 d . . .
O1W O 0.4783(4) 0.1254(4) 0.4052(3) 0.0824(14) Uani 1 1 d D . .
O2 O 0.3945(3) 0.3000(2) -0.4438(2) 0.0518(9) Uani 1 1 d . . .
O2W O 0.6702(4) 0.1174(3) 0.2777(3) 0.0781(14) Uani 1 1 d . . .
O1 O -0.1407(3) 0.3195(2) -0.2264(2) 0.0457(8) Uani 1 1 d . . .
O3W O 0.5756(4) 0.2853(3) 0.3133(3) 0.0770(13) Uani 1 1 d . . .
O9 O 0.2429(3) 0.1624(3) -0.5523(2) 0.0514(9) Uani 1 1 d . . .
O4W O 0.5104(4) 0.2705(3) 0.1457(3) 0.0736(12) Uani 1 1 d . . .
O10 O 0.0813(4) 0.1317(2) -0.5990(2) 0.0510(9) Uani 1 1 d . . .
O5W O 0.3621(7) 0.4471(5) 0.1963(5) 0.138(3) Uani 1 1 d . . .
O5 O 0.1899(4) 0.2798(3) 0.1008(2) 0.0593(10) Uani 1 1 d . . .
O6W O 0.2863(8) 0.4300(4) 0.0488(4) 0.137(3) Uani 1 1 d D . .
O6 O 0.0885(4) 0.1977(3) 0.1988(2) 0.0654(11) Uani 1 1 d . . .
O7W O 0.6836(6) 0.0677(5) 0.5180(5) 0.135(2) Uani 1 1 d . . .
O7 O 0.4444(3) 0.0905(2) 0.2336(3) 0.0508(9) Uani 1 1 d . . .
O8W O 0.6700(7) 0.1997(4) 0.0513(5) 0.157(3) Uani 1 1 d . . .
O8 O 0.2773(3) 0.0658(2) 0.3008(3) 0.0616(11) Uani 1 1 d . . .
O9W O 0.3766(5) 0.3627(3) -0.6171(3) 0.0888(15) Uani 1 1 d . . .
O11 O 0.0977(3) 0.4214(2) 0.1940(3) 0.0616(11) Uani 1 1 d . . .
O10W O -0.2322(6) 0.3333(4) -0.0673(4) 0.131(2) Uani 1 1 d . . .
O12 O 0.0781(4) 0.3141(3) 0.3124(3) 0.0762(14) Uani 1 1 d U . .
O11W O -0.3324(5) 0.4506(4) -0.3114(4) 0.1000(18) Uani 1 1 d D . .
O13 O 0.3233(3) 0.2614(2) 0.2707(2) 0.0406(8) Uani 1 1 d . . .
O13W O 0.6410(13) 0.4146(9) 0.1504(9) 0.246(6) Uani 1 1 d . . .
Co Co 0.21527(5) 0.23682(3) -0.22784(3) 0.02502(16) Uani 1 1 d . . .
Zn1 Zn 0.18730(5) 0.19025(4) 0.30397(3) 0.03767(17) Uani 1 1 d . . .
Zn2 Zn 0.49506(5) 0.18933(4) 0.27297(4) 0.04710(19) Uani 1 1 d D . .
Zn3 Zn 0.25051(6) 0.35657(4) 0.16522(4) 0.0490(2) Uani 1 1 d D . .
O14W O -0.1733(10) 0.2854(10) 0.1787(11) 0.256(7) Uani 1 1 d . . .
O15A O -0.4464(8) 0.4366(7) -0.0772(19) 0.430(19) Uani 0.827(9) 1 d P A 1
O16A O -0.4428(11) 0.4168(11) -0.4446(6) 0.183(7) Uani 0.827(9) 1 d P A 1
O17A O -0.1684(9) 0.1626(7) -0.6273(8) 0.159(5) Uani 0.827(9) 1 d P A 1
O16B O -0.427(7) 0.344(4) -0.424(6) 0.24(4) Uani 0.173(9) 1 d P A 2
O17B O -0.1381(16) 0.1955(14) -0.7059(16) 0.043(6) Uani 0.173(9) 1 d P A 2
C28 C 0.1729(4) 0.1206(3) -0.3828(3) 0.0325(10) Uani 1 1 d . . .
H27 H 0.2441 0.1420 -0.3945 0.039 Uiso 1 1 calc R . .
C29 C 0.2438(4) 0.0508(3) -0.1654(3) 0.0335(10) Uani 1 1 d . . .
O15B O -0.3525(14) 0.4672(10) -0.0560(11) 0.028(5) Uani 0.173(9) 1 d P A 2
O12A O 0.1065(18) 0.5774(11) -0.0327(10) 0.275(10) Uani 0.827(9) 1 d P A 1
O12B O -0.007(4) 0.522(3) 0.019(3) 0.123(15) Uiso 0.173(9) 1 d P . 2
H1WA H 0.538(3) 0.094(7) 0.441(2) 0.184 Uiso 1 1 d D . .
H1WB H 0.413(3) 0.132(7) 0.433(2) 0.184 Uiso 1 1 d D . .
H6WA H 0.329(9) 0.408(4) 0.012(3) 0.184 Uiso 1 1 d D . .
H6WB H 0.240(7) 0.479(5) 0.020(3) 0.184 Uiso 1 1 d D . .
H11A H -0.278(7) 0.415(6) -0.274(5) 0.184 Uiso 1 1 d D . .
H11B H -0.303(9) 0.459(8) -0.362(3) 0.184 Uiso 1 1 d D . .

loop_
_atom_site_aniso_label
_atom_site_aniso_U_11
_atom_site_aniso_U_22
_atom_site_aniso_U_33
_atom_site_aniso_U_23
_atom_site_aniso_U_13
_atom_site_aniso_U_12
C1 0.041(3) 0.062(3) 0.024(3) -0.014(2) 0.000(2) 0.004(2)
C2 0.037(3) 0.050(3) 0.024(2) -0.006(2) 0.003(2) 0.002(2)
C3 0.061(3) 0.049(3) 0.027(3) 0.000(2) 0.010(2) -0.006(3)
C4 0.055(3) 0.049(3) 0.046(3) -0.011(3) 0.019(3) -0.016(2)
C5 0.044(3) 0.043(3) 0.037(3) -0.015(2) 0.003(2) -0.007(2)
C6 0.023(2) 0.038(2) 0.024(2) -0.007(2) 0.0034(18) 0.0021(18)
C7 0.032(2) 0.041(2) 0.026(2) -0.008(2) 0.0024(19) -0.0019(19)
C8 0.035(3) 0.032(2) 0.025(2) -0.006(2) -0.003(2) -0.0033(19)
C9 0.032(3) 0.036(2) 0.030(2) -0.007(2) -0.007(2) 0.0000(19)
C10 0.045(3) 0.063(3) 0.037(3) -0.003(3) -0.011(2) 0.005(3)
C11 0.061(4) 0.078(4) 0.031(3) 0.000(3) -0.015(3) 0.009(3)
C12 0.062(4) 0.058(3) 0.019(2) 0.004(2) 0.002(2) 0.002(3)
C13 0.040(3) 0.032(2) 0.025(2) -0.004(2) 0.003(2) -0.0037(19)
C14 0.046(3) 0.033(2) 0.027(2) -0.009(2) 0.012(2) -0.009(2)
C15 0.031(2) 0.030(2) 0.028(2) -0.0029(19) 0.0043(19) -0.0031(18)
C16 0.042(3) 0.038(3) 0.062(4) -0.020(3) 0.003(3) -0.008(2)
C17 0.037(3) 0.060(3) 0.093(5) -0.035(3) -0.007(3) -0.014(3)
C18 0.033(3) 0.051(3) 0.060(4) -0.022(3) 0.001(2) -0.001(2)
C19 0.033(2) 0.035(2) 0.031(2) -0.010(2) 0.011(2) -0.0039(19)
C20 0.031(2) 0.041(3) 0.034(3) -0.013(2) 0.002(2) -0.006(2)
C22 0.051(3) 0.032(2) 0.037(3) -0.012(2) 0.003(2) -0.005(2)
C23 0.044(3) 0.031(2) 0.027(2) -0.012(2) 0.008(2) -0.0061(19)
C24 0.052(3) 0.064(3) 0.042(3) -0.027(3) 0.005(3) -0.021(3)
C25 0.060(3) 0.075(4) 0.047(3) -0.032(3) 0.023(3) -0.040(3)
C26 0.055(3) 0.050(3) 0.034(3) -0.017(2) 0.016(2) -0.021(2)
C27 0.041(3) 0.025(2) 0.022(2) -0.0071(18) 0.0063(19) -0.0041(18)
C30 0.031(2) 0.039(3) 0.022(2) 0.001(2) 0.0022(19) 0.0062(19)
C31 0.045(3) 0.043(3) 0.030(3) 0.003(2) 0.001(2) 0.008(2)
C32 0.052(3) 0.072(4) 0.023(3) -0.001(3) -0.006(2) 0.016(3)
C33 0.038(3) 0.066(4) 0.032(3) -0.020(3) -0.008(2) 0.007(2)
C34 0.026(2) 0.053(3) 0.029(2) -0.017(2) -0.0022(19) 0.001(2)
C35 0.028(2) 0.048(3) 0.040(3) -0.022(2) 0.002(2) -0.001(2)
C36 0.035(3) 0.034(2) 0.036(3) -0.014(2) -0.001(2) -0.0058(19)
C37 0.044(3) 0.048(3) 0.058(3) -0.021(3) 0.016(3) -0.008(2)
C38 0.063(4) 0.045(3) 0.066(4) -0.011(3) 0.029(3) -0.018(3)
C39 0.066(4) 0.032(3) 0.050(3) -0.009(2) 0.005(3) -0.006(2)
C40 0.046(3) 0.036(3) 0.041(3) -0.015(2) -0.001(2) 0.002(2)
C41 0.044(3) 0.032(2) 0.032(2) -0.011(2) 0.004(2) -0.004(2)
C21 0.030(3) 0.043(3) 0.039(3) -0.011(2) -0.002(2) -0.001(2)
C42 0.061(3) 0.037(3) 0.039(3) -0.015(3) 0.008(3) 0.004(2)
N4 0.038(2) 0.0282(18) 0.0235(19) -0.0049(16) 0.0047(16) -0.0046(15)
N5 0.0252(19) 0.037(2) 0.0234(19) -0.0067(17) 0.0008(15) 0.0035(15)
N6 0.030(2) 0.0326(19) 0.030(2) -0.0116(17) -0.0011(16) -0.0004(15)
N3 0.033(2) 0.0287(18) 0.027(2) -0.0045(16) 0.0065(16) -0.0021(15)
N2 0.035(2) 0.0246(17) 0.0226(19) -0.0037(15) -0.0019(16) -0.0006(15)
N1 0.030(2) 0.0328(19) 0.0223(19) -0.0060(16) 0.0016(16) -0.0005(15)
O3 0.066(2) 0.0285(18) 0.043(2) 0.0002(16) 0.0086(18) -0.0027(15)
O4 0.056(2) 0.070(2) 0.057(2) -0.037(2) -0.0077(19) -0.0177(19)
O1W 0.066(3) 0.117(4) 0.050(3) -0.002(3) 0.000(2) -0.013(3)
O2 0.055(2) 0.059(2) 0.0341(19) -0.0011(17) 0.0161(17) -0.0107(18)
O2W 0.048(2) 0.099(3) 0.099(4) -0.054(3) 0.001(2) -0.002(2)
O1 0.0292(18) 0.057(2) 0.042(2) -0.0031(17) -0.0011(15) 0.0002(15)
O3W 0.070(3) 0.083(3) 0.094(4) -0.045(3) 0.003(3) -0.025(2)
O9 0.056(2) 0.064(2) 0.0330(19) -0.0087(18) 0.0138(17) -0.0160(19)
O4W 0.081(3) 0.083(3) 0.055(3) -0.014(2) 0.016(2) -0.020(2)
O10 0.075(3) 0.056(2) 0.0269(18) -0.0167(17) 0.0047(18) -0.0158(19)
O5W 0.166(6) 0.141(6) 0.131(6) -0.053(5) 0.024(5) -0.068(5)
O5 0.076(3) 0.077(3) 0.036(2) -0.023(2) 0.006(2) -0.029(2)
O6W 0.222(8) 0.080(4) 0.130(6) -0.043(4) 0.110(6) -0.058(5)
O6 0.068(3) 0.105(3) 0.0245(19) -0.012(2) 0.0032(18) -0.029(2)
O7W 0.115(5) 0.143(6) 0.115(5) 0.003(4) -0.007(4) -0.004(4)
O7 0.049(2) 0.0433(19) 0.064(2) -0.0190(19) 0.0149(19) -0.0122(17)
O8W 0.163(6) 0.106(5) 0.131(6) 0.031(4) 0.083(5) 0.055(4)
O8 0.046(2) 0.054(2) 0.095(3) -0.038(2) 0.026(2) -0.0089(17)
O9W 0.146(5) 0.077(3) 0.052(3) -0.025(2) 0.020(3) -0.029(3)
O11 0.058(2) 0.048(2) 0.064(3) -0.003(2) 0.016(2) 0.0074(18)
O10W 0.132(5) 0.116(5) 0.118(5) -0.020(4) 0.051(4) 0.026(4)
O12 0.089(3) 0.056(2) 0.054(3) 0.006(2) 0.020(2) 0.031(2)
O11W 0.102(4) 0.073(3) 0.103(4) -0.014(3) -0.025(3) 0.023(3)
O13 0.0464(19) 0.0421(18) 0.0291(17) -0.0061(15) 0.0016(15) -0.0034(15)
O13W 0.308(15) 0.236(12) 0.254(13) -0.096(10) 0.115(12) -0.166(12)
Co 0.0277(3) 0.0259(3) 0.0181(3) -0.0040(2) -0.0004(2) 0.0003(2)
Zn1 0.0396(3) 0.0411(3) 0.0255(3) -0.0037(2) 0.0032(2) 0.0012(2)
Zn2 0.0415(4) 0.0495(4) 0.0517(4) -0.0171(3) 0.0003(3) -0.0073(3)
Zn3 0.0589(4) 0.0484(4) 0.0340(3) -0.0098(3) 0.0024(3) 0.0024(3)
O14W 0.179(9) 0.294(15) 0.38(2) -0.219(16) 0.045(11) -0.074(10)
O15A 0.065(6) 0.105(7) 1.09(6) -0.108(16) 0.074(14) -0.041(5)
O16A 0.190(11) 0.300(16) 0.081(6) -0.003(8) -0.005(6) -0.184(13)
O17A 0.134(7) 0.138(8) 0.201(12) -0.066(8) -0.086(8) 0.015(6)
O16B 0.23(7) 0.17(5) 0.35(11) -0.14(6) -0.12(7) -0.06(5)
O17B 0.025(10) 0.051(12) 0.055(15) -0.015(11) -0.006(9) -0.015(8)
C28 0.035(2) 0.031(2) 0.031(2) -0.006(2) 0.005(2) -0.0073(18)
C29 0.036(3) 0.032(2) 0.025(2) -0.002(2) 0.010(2) 0.0020(19)
O15B 0.026(10) 0.028(9) 0.037(11) -0.011(8) 0.011(7) -0.017(7)
O12A 0.35(2) 0.234(15) 0.179(12) -0.083(12) -0.027(14) 0.144(15)

loop_
_atom_type_symbol
_atom_type_description
_atom_type_scat_dispersion_real
_atom_type_scat_dispersion_imag
_atom_type_scat_source
C C 0.0033 0.0016 'International Tables Vol C Tables 4.2.6.8 and 6.1.1.4'
H H 0.0000 0.0000 'International Tables Vol C Tables 4.2.6.8 and 6.1.1.4'
N N 0.0061 0.0033 'International Tables Vol C Tables 4.2.6.8 and 6.1.1.4'
O O 0.0106 0.0060 'International Tables Vol C Tables 4.2.6.8 and 6.1.1.4'
Co Co 0.3494 0.9721 'International Tables Vol C Tables 4.2.6.8 and 6.1.1.4'
Zn Zn 0.2839 1.4301 'International Tables Vol C Tables 4.2.6.8 and 6.1.1.4'

loop_
_geom_angle_atom_site_label_1
_geom_angle_atom_site_label_2
_geom_angle_atom_site_label_3
_geom_angle
_geom_angle_site_symmetry_1
_geom_angle_site_symmetry_3
O5 C1 O6 124.5(5) . .
O5 C1 C2 117.3(4) . .
O6 C1 C2 118.2(5) . .
C3 C2 C7 119.7(5) . .
C3 C2 C1 120.6(4) . .
C7 C2 C1 119.7(4) . .
C2 C3 C4 119.6(5) . .
C2 C3 H3 120.2 . .
C4 C3 H3 120.2 . .
C5 C4 C3 120.2(5) . .
C5 C4 H4 119.9 . .
C3 C4 H4 119.9 . .
C6 C5 C4 120.6(5) . .
C6 C5 H5 119.7 . .
C4 C5 H5 119.7 . .
C5 C6 C7 119.0(4) . .
C5 C6 N1 121.0(4) . .
C7 C6 N1 119.8(4) . .
C2 C7 C6 120.7(4) . .
C2 C7 H7 119.7 . .
C6 C7 H7 119.7 . .
O1 C8 N1 126.4(4) . .
O1 C8 C9 121.4(4) . .
N1 C8 C9 112.2(4) . .
N2 C9 C10 119.8(4) . .
N2 C9 C8 111.8(4) . .
C10 C9 C8 128.4(4) . .
C9 C10 C11 118.6(5) . .
C9 C10 H10 120.7 . .
C11 C10 H10 120.7 . .
C10 C11 C12 121.1(5) . .
C10 C11 H11 119.5 . .
C12 C11 H11 119.5 . .
C11 C12 C13 118.0(5) . .
C11 C12 H12 121.0 . .
C13 C12 H12 121.0 . .
N2 C13 C12 119.8(4) . .
N2 C13 C14 112.0(4) . .
C12 C13 C14 128.1(4) . .
O2 C14 N3 127.2(4) . .
O2 C14 C13 120.9(4) . .
N3 C14 C13 111.9(4) . .
C20 C15 C16 120.3(4) . .
C20 C15 N3 119.1(4) . .
C16 C15 N3 120.5(4) . .
C15 C16 C17 119.5(4) . .
C15 C16 H16 120.3 . .
C17 C16 H16 120.3 . .
C18 C17 C16 120.0(5) . .
C18 C17 H17 120.0 . .
C16 C17 H17 120.0 . .
C19 C18 C17 120.6(5) . .
C19 C18 H18 119.7 . .
C17 C18 H18 119.7 . .
C18 C19 C20 119.1(4) . .
C18 C19 C21 122.6(4) . 2_655
C20 C19 C21 118.3(4) . 2_655
C15 C20 C19 120.6(4) . .
C15 C20 H20 119.7 . .
C19 C20 H20 119.7 . .
O9 C22 O10 121.2(5) . .
O9 C22 C23 119.7(4) . .
O10 C22 C23 119.2(4) . .
O9 C22 Zn1 66.1(3) . 1_554
O10 C22 Zn1 55.2(3) . 1_554
C23 C22 Zn1 172.7(4) . 1_554
C24 C23 C28 119.6(4) . .
C24 C23 C22 121.7(4) . .
C28 C23 C22 118.8(4) . .
C23 C24 C25 120.8(5) . .
C23 C24 H23 119.6 . .
C25 C24 H23 119.6 . .
C26 C25 C24 119.6(5) . .
C26 C25 H24 120.2 . .
C24 C25 H24 120.2 . .
C25 C26 C27 120.2(5) . .
C25 C26 H25 119.9 . .
C27 C26 H25 119.9 . .
C28 C27 C26 119.7(4) . .
C28 C27 N4 120.3(4) . .
C26 C27 N4 119.9(4) . .
N5 C30 C31 118.5(4) . .
N5 C30 C29 111.6(4) . .
C31 C30 C29 129.8(4) . .
C32 C31 C30 119.9(5) . .
C32 C31 H30 120.1 . .
C30 C31 H30 120.1 . .
C33 C32 C31 121.0(5) . .
C33 C32 H31 119.5 . .
C31 C32 H31 119.5 . .
C32 C33 C34 118.5(5) . .
C32 C33 H32 120.8 . .
C34 C33 H32 120.8 . .
N5 C34 C33 119.8(5) . .
N5 C34 C35 111.4(4) . .
C33 C34 C35 128.6(4) . .
O4 C35 N6 127.3(5) . .
O4 C35 C34 120.7(4) . .
N6 C35 C34 112.0(4) . .
C37 C36 C41 119.4(4) . .
C37 C36 N6 121.1(4) . .
C41 C36 N6 119.4(4) . .
C38 C37 C36 120.0(5) . .
C38 C37 H36 120.0 . .
C36 C37 H36 120.0 . .
C39 C38 C37 120.5(5) . .
C39 C38 H37 119.7 . .
C37 C38 H37 119.7 . .
C38 C39 C40 120.8(5) . .
C38 C39 H38 119.6 . .
C40 C39 H38 119.6 . .
C39 C40 C41 119.3(5) . .
C39 C40 C42 120.9(4) . 2_565
C41 C40 C42 119.8(5) . 2_565
C36 C41 C40 120.0(4) . .
C36 C41 H40 120.0 . .
C40 C41 H40 120.0 . .
O7 C21 O8 126.4(5) . .
O7 C21 C19 116.5(4) . 2_655
O8 C21 C19 117.0(4) . 2_655
O12 C42 O11 125.5(5) . .
O12 C42 C40 116.1(5) . 2_565
O11 C42 C40 118.4(5) . 2_565
C29 N4 C27 120.0(4) . .
C29 N4 Co 114.8(3) . .
C27 N4 Co 125.0(3) . .
C34 N5 C30 122.2(4) . .
C34 N5 Co 118.9(3) . .
C30 N5 Co 118.5(3) . .
C35 N6 C36 120.0(4) . .
C35 N6 Co 116.1(3) . .
C36 N6 Co 123.9(3) . .
C14 N3 C15 119.9(4) . .
C14 N3 Co 115.8(3) . .
C15 N3 Co 124.1(3) . .
C13 N2 C9 122.7(4) . .
C13 N2 Co 118.5(3) . .
C9 N2 Co 118.7(3) . .
C8 N1 C6 120.5(4) . .
C8 N1 Co 115.5(3) . .
C6 N1 Co 123.9(3) . .
Zn2 O1W H1WA 125(2) . .
Zn2 O1W H1WB 124.5(19) . .
H1WA O1W H1WB 110(3) . .
C22 O9 Zn1 84.6(3) . 1_554
C22 O10 Zn1 95.4(3) . 1_554
C1 O5 Zn3 128.6(3) . .
Zn3 O6W H6WA 123(3) . .
Zn3 O6W H6WB 124(3) . .
H6WA O6W H6WB 108(3) . .
C1 O6 Zn1 125.4(4) . .
C21 O7 Zn2 128.6(3) . .
C21 O8 Zn1 131.6(3) . .
C42 O11 Zn3 121.4(3) . .
C42 O12 Zn1 132.9(4) . .
H11A O11W H11B 108(3) . .
Zn3 O13 Zn1 101.45(15) . .
Zn3 O13 Zn2 121.37(16) . .
Zn1 O13 Zn2 117.39(15) . .
N5 Co N2 179.05(16) . .
N5 Co N3 99.17(15) . .
N2 Co N3 81.72(15) . .
N5 Co N6 81.48(16) . .
N2 Co N6 98.19(15) . .
N3 Co N6 90.41(15) . .
N5 Co N1 97.48(15) . .
N2 Co N1 81.64(15) . .
N3 Co N1 163.36(15) . .
N6 Co N1 92.33(15) . .
N5 Co N4 81.89(15) . .
N2 Co N4 98.44(15) . .
N3 Co N4 91.73(15) . .
N6 Co N4 163.37(15) . .
N1 Co N4 90.33(15) . .
O6 Zn1 O13 110.23(15) . .
O6 Zn1 O8 89.31(19) . .
O13 Zn1 O8 99.06(14) . .
O6 Zn1 O10 101.07(15) . 1_556
O13 Zn1 O10 147.07(13) . 1_556
O8 Zn1 O10 91.09(15) . 1_556
O6 Zn1 O12 89.28(19) . .
O13 Zn1 O12 86.65(16) . .
O8 Zn1 O12 174.25(16) . .
O10 Zn1 O12 83.71(16) 1_556 .
O6 Zn1 O9 159.68(15) . 1_556
O13 Zn1 O9 89.57(13) . 1_556
O8 Zn1 O9 92.07(16) . 1_556
O10 Zn1 O9 58.64(13) 1_556 1_556
O12 Zn1 O9 87.32(16) . 1_556
O6 Zn1 C22 130.38(16) . 1_556
O13 Zn1 C22 118.18(15) . 1_556
O8 Zn1 C22 93.25(16) . 1_556
O10 Zn1 C22 29.40(14) 1_556 1_556
O12 Zn1 C22 83.43(15) . 1_556
O9 Zn1 C22 29.30(14) 1_556 1_556
O6 Zn1 Zn3 75.94(12) . .
O13 Zn1 Zn3 38.78(9) . .
O8 Zn1 Zn3 116.74(12) . .
O10 Zn1 Zn3 151.74(11) 1_556 .
O12 Zn1 Zn3 68.26(12) . .
O9 Zn1 Zn3 120.91(10) 1_556 .
C22 Zn1 Zn3 141.94(11) 1_556 .
O7 Zn2 O13 95.61(14) . .
O7 Zn2 O2W 85.57(16) . .
O13 Zn2 O2W 178.61(15) . .
O7 Zn2 O1W 93.9(2) . .
O13 Zn2 O1W 88.43(16) . .
O2W Zn2 O1W 90.8(2) . .
O7 Zn2 O4W 93.78(17) . .
O13 Zn2 O4W 88.13(15) . .
O2W Zn2 O4W 92.5(2) . .
O1W Zn2 O4W 171.8(2) . .
O7 Zn2 O3W 171.57(16) . .
O13 Zn2 O3W 92.76(16) . .
O2W Zn2 O3W 86.07(18) . .
O1W Zn2 O3W 87.2(2) . .
O4W Zn2 O3W 85.54(19) . .
O11 Zn3 O6W 105.3(3) . .
O11 Zn3 O13 108.94(15) . .
O6W Zn3 O13 143.8(3) . .
O11 Zn3 O5 100.92(18) . .
O6W Zn3 O5 84.7(2) . .
O13 Zn3 O5 99.63(16) . .
O11 Zn3 O5W 94.7(3) . .
O6W Zn3 O5W 77.3(3) . .
O13 Zn3 O5W 88.6(2) . .
O5 Zn3 O5W 158.8(2) . .
O11 Zn3 Zn1 84.96(12) . .
O6W Zn3 Zn1 157.42(19) . .
O13 Zn3 Zn1 39.77(10) . .
O5 Zn3 Zn1 73.45(12) . .
O5W Zn3 Zn1 122.6(2) . .
C27 C28 C23 120.0(4) . .
C27 C28 H27 120.0 . .
C23 C28 H27 120.0 . .
O3 C29 N4 126.5(4) . .
O3 C29 C30 120.7(4) . .
N4 C29 C30 112.7(4) . .

loop_
_geom_bond_atom_site_label_1
_geom_bond_atom_site_label_2
_geom_bond_distance
_geom_bond_site_symmetry_2
C1 O5 1.251(6) .
C1 O6 1.254(6) .
C1 C2 1.498(7) .
C2 C3 1.378(7) .
C2 C7 1.387(6) .
C3 C4 1.386(8) .
C3 H3 0.9300 .
C4 C5 1.385(7) .
C4 H4 0.9300 .
C5 C6 1.368(6) .
C5 H5 0.9300 .
C6 C7 1.394(6) .
C6 N1 1.429(5) .
C7 H7 0.9300 .
C8 O1 1.257(5) .
C8 N1 1.327(6) .
C8 C9 1.498(6) .
C9 N2 1.339(6) .
C9 C10 1.373(7) .
C10 C11 1.370(8) .
C10 H10 0.9300 .
C11 C12 1.381(8) .
C11 H11 0.9300 .
C12 C13 1.386(7) .
C12 H12 0.9300 .
C13 N2 1.327(6) .
C13 C14 1.492(7) .
C14 O2 1.263(5) .
C14 N3 1.327(6) .
C15 C20 1.371(6) .
C15 C16 1.376(7) .
C15 N3 1.437(6) .
C16 C17 1.394(8) .
C16 H16 0.9300 .
C17 C18 1.390(8) .
C17 H17 0.9300 .
C18 C19 1.365(7) .
C18 H18 0.9300 .
C19 C20 1.405(6) .
C19 C21 1.505(6) 2_655
C20 H20 0.9300 .
C22 O9 1.244(6) .
C22 O10 1.248(6) .
C22 C23 1.501(7) .
C22 Zn1 2.531(5) 1_554
C23 C24 1.376(7) .
C23 C28 1.403(6) .
C24 C25 1.388(7) .
C24 H23 0.9300 .
C25 C26 1.389(7) .
C25 H24 0.9300 .
C26 C27 1.392(6) .
C26 H25 0.9300 .
C27 C28 1.386(6) .
C27 N4 1.415(5) .
C30 N5 1.354(6) .
C30 C31 1.383(7) .
C30 C29 1.480(7) .
C31 C32 1.372(8) .
C31 H30 0.9300 .
C32 C33 1.360(8) .
C32 H31 0.9300 .
C33 C34 1.396(7) .
C33 H32 0.9300 .
C34 N5 1.346(6) .
C34 C35 1.489(7) .
C35 O4 1.257(6) .
C35 N6 1.322(6) .
C36 C37 1.381(7) .
C36 C41 1.394(6) .
C36 N6 1.421(6) .
C37 C38 1.377(8) .
C37 H36 0.9300 .
C38 C39 1.368(8) .
C38 H37 0.9300 .
C39 C40 1.369(7) .
C39 H38 0.9300 .
C40 C41 1.397(7) .
C40 C42 1.504(7) 2_565
C41 H40 0.9300 .
C21 O7 1.246(6) .
C21 O8 1.247(6) .
C21 C19 1.505(6) 2_655
C42 O12 1.247(6) .
C42 O11 1.256(6) .
C42 C40 1.504(7) 2_565
N4 C29 1.337(6) .
N4 Co 1.962(3) .
N5 Co 1.847(4) .
N6 Co 1.947(3) .
N3 Co 1.939(4) .
N2 Co 1.859(3) .
N1 Co 1.961(4) .
O3 C29 1.249(5) .
O1W Zn2 2.131(4) .
O1W H1WA 0.872(10) .
O1W H1WB 0.868(10) .
O2W Zn2 2.104(4) .
O3W Zn2 2.154(4) .
O9 Zn1 2.326(4) 1_554
O4W Zn2 2.136(4) .
O10 Zn1 2.088(4) 1_554
O5W Zn3 2.229(7) .
O5 Zn3 2.018(4) .
O6W Zn3 2.010(6) .
O6W H6WA 0.875(10) .
O6W H6WB 0.873(10) .
O6 Zn1 2.015(4) .
O7 Zn2 2.020(3) .
O8 Zn1 2.073(4) .
O11 Zn3 1.982(4) .
O12 Zn1 2.171(4) .
O11W H11A 0.872(10) .
O11W H11B 0.872(10) .
O13 Zn3 2.010(3) .
O13 Zn1 2.053(3) .
O13 Zn2 2.077(3) .
Zn1 O10 2.088(4) 1_556
Zn1 O9 2.326(4) 1_556
Zn1 C22 2.531(5) 1_556
Zn1 Zn3 3.1450(11) .
C28 H27 0.9300 .
O12B O12B 1.06(7) 2_565
